data_4079348
loop_
_publ_author_name
'Sulieman, Samer'
'Can, Daniel'
'Mertens, John'
'N&#x2019;Dongo, Harmel W. Peindy'
'Liu, Yu'
'Schmutz, Paul'
'Bauwens, Matthias'
'Spingler, Bernhard'
'Alberto, Roger'

_publ_section_title
;
 Cyclopentadienyl-Based Amino Acids (Cp-aa) As Phenylalanine Analogues for
 Tumor Targeting: Syntheses and Biological Properties of [(Cp-aa)M(CO)3](M
 = Mn, Re,99mTc)
;
_journal_issue 19
_journal_name_full Organometallics
_journal_page_first 6880
_journal_paper_doi 10.1021/om300695k
_journal_volume 31
_journal_year 2012
_chemical_formula_sum 'C10 H7 Mn N2 O3'
_chemical_formula_weight 258.12
_chemical_name_systematic
; 
 ? 
;
_space_group_IT_number 14
_symmetry_cell_setting monoclinic
_symmetry_space_group_name_Hall '-P 2ybc'
_symmetry_space_group_name_H-M 'P 1 21/c 1'
_atom_sites_solution_hydrogens geom
_atom_sites_solution_primary direct
_atom_sites_solution_secondary difmap
_audit_creation_method SHELXL-97
_cell_angle_alpha 90.00
_cell_angle_beta 93.4788(19)
_cell_angle_gamma 90.00
_cell_formula_units_Z 4
_cell_length_a 12.9331(3)
_cell_length_b 6.3626(1)
_cell_length_c 12.5315(2)
_cell_measurement_reflns_used 4752
_cell_measurement_temperature 183(2)
_cell_measurement_theta_max 32.6158
_cell_measurement_theta_min 3.1495
_cell_volume 1029.29(3)
_computing_cell_refinement 'CrysAlis RED (Oxford, 2007)'
_computing_data_collection 'CrysAlis RED (Oxford, 2007)'
_computing_data_reduction 'CrysAlis RED (Oxford, 2007)'
_computing_molecular_graphics 'ORTEP-3 (Farrugia, 1997)'
_computing_publication_material 'SHELXL-97 (Sheldrick, 2008)'
_computing_structure_refinement 'SHELXL-97 (Sheldrick, 2008)'
_computing_structure_solution 'SIR-97 (Altomare, 1999)'
_diffrn_ambient_temperature 183(2)
_diffrn_detector_area_resol_mean 10.4498
_diffrn_measured_fraction_theta_full 0.999
_diffrn_measured_fraction_theta_max 0.999
_diffrn_measurement_device_type 'Oxford Xcalibur Ruby CCD'
_diffrn_measurement_method '\o oscillation scan'
_diffrn_radiation_monochromator graphite
_diffrn_radiation_source 'Enhance (Mo) X-ray Source'
_diffrn_radiation_type MoK\a
_diffrn_radiation_wavelength 0.7107
_diffrn_reflns_av_R_equivalents 0.0255
_diffrn_reflns_av_sigmaI/netI 0.0322
_diffrn_reflns_limit_h_max 18
_diffrn_reflns_limit_h_min -17
_diffrn_reflns_limit_k_max 9
_diffrn_reflns_limit_k_min -9
_diffrn_reflns_limit_l_max 17
_diffrn_reflns_limit_l_min -17
_diffrn_reflns_number 8934
_diffrn_reflns_theta_full 30.51
_diffrn_reflns_theta_max 30.51
_diffrn_reflns_theta_min 3.16
_exptl_absorpt_coefficient_mu 1.273
_exptl_absorpt_correction_T_max 1.00000
_exptl_absorpt_correction_T_min 0.75160
_exptl_absorpt_correction_type multi-scan
_exptl_absorpt_process_details
;
CrysAlis RED, Oxford Diffraction Ltd.,
Version 1.171.32.24 (release 21-04-2008 CrysAlis171 .NET)
(compiled Apr 21 2008,18:23:10)
Empirical absorption correction using spherical harmonics,
 implemented in SCALE3 ABSPACK scaling algorithm.
;
_exptl_crystal_colour brown
_exptl_crystal_density_diffrn 1.666
_exptl_crystal_density_method 'not measured'
_exptl_crystal_description needle
_exptl_crystal_F_000 520
_exptl_crystal_size_max 0.49
_exptl_crystal_size_mid 0.23
_exptl_crystal_size_min 0.06
_refine_diff_density_max 0.396
_refine_diff_density_min -0.220
_refine_diff_density_rms 0.058
_refine_ls_extinction_method none
_refine_ls_goodness_of_fit_ref 1.008
_refine_ls_hydrogen_treatment mixed
_refine_ls_matrix_type full
_refine_ls_number_parameters 151
_refine_ls_number_reflns 3122
_refine_ls_number_restraints 0
_refine_ls_restrained_S_all 1.008
_refine_ls_R_factor_all 0.0413
_refine_ls_R_factor_gt 0.0291
_refine_ls_shift/su_max 0.001
_refine_ls_shift/su_mean 0.000
_refine_ls_structure_factor_coef Fsqd
_refine_ls_weighting_details 'calc w=1/[\s^2^(Fo^2^)+(0.0382P)^2^+0.0000P] where P=(Fo^2^+2Fc^2^)/3'
_refine_ls_weighting_scheme calc
_refine_ls_wR_factor_gt 0.0680
_refine_ls_wR_factor_ref 0.0705
_reflns_number_gt 2476
_reflns_number_total 3122
_reflns_threshold_expression >2sigma(I)
_cod_data_source_file om300695k_si_002.cif
_cod_data_source_block hp160708
_cod_original_sg_symbol_H-M P21/c
_cod_database_code 4079348

loop_
_symmetry_equiv_pos_as_xyz
'x, y, z'
'-x, y+1/2, -z+1/2'
'-x, -y, -z'
'x, -y-1/2, z-1/2'

loop_
_atom_site_label
_atom_site_type_symbol
_atom_site_fract_x
_atom_site_fract_y
_atom_site_fract_z
_atom_site_U_iso_or_equiv
_atom_site_adp_type
_atom_site_occupancy
_atom_site_symmetry_multiplicity
_atom_site_calc_flag
_atom_site_refinement_flags
Mn1 Mn 0.197873(15) 0.14933(3) 0.980789(15) 0.02164(7) Uani 1 1 d .
C1 C 0.10901(12) 0.2991(3) 1.05446(11) 0.0304(3) Uani 1 1 d .
C2 C 0.30726(11) 0.2800(2) 1.04572(11) 0.0283(3) Uani 1 1 d .
C3 C 0.20472(11) -0.0580(3) 1.07794(12) 0.0312(3) Uani 1 1 d .
C4 C 0.26132(10) 0.0199(2) 0.84091(10) 0.0232(3) Uani 1 1 d .
C5 C 0.16447(11) -0.0768(2) 0.85694(12) 0.0289(3) Uani 1 1 d .
H5A H 0.1537 -0.2224 0.8688 0.035 Uiso 1 1 calc R
C6 C 0.08738(11) 0.0785(3) 0.85227(12) 0.0330(3) Uani 1 1 d .
H6A H 0.0157 0.0566 0.8610 0.040 Uiso 1 1 calc R
C7 C 0.13530(12) 0.2745(3) 0.83219(11) 0.0324(3) Uani 1 1 d .
H7A H 0.1013 0.4064 0.8249 0.039 Uiso 1 1 calc R
C8 C 0.24222(11) 0.2385(2) 0.82501(11) 0.0277(3) Uani 1 1 d .
H8A H 0.2928 0.3422 0.8118 0.033 Uiso 1 1 calc R
C9 C 0.36156(11) -0.0953(2) 0.82903(11) 0.0265(3) Uani 1 1 d .
H9 H 0.3622 -0.1411 0.7527 0.032 Uiso 1 1 calc R
C10 C 0.45106(11) 0.0499(3) 0.84951(12) 0.0312(3) Uani 1 1 d .
N1 N 0.36890(11) -0.2837(2) 0.89425(12) 0.0343(3) Uani 1 1 d .
H1A H 0.3785(13) -0.235(3) 0.9659(15) 0.041 Uiso 1 1 d .
H1B H 0.4276(14) -0.355(3) 0.8784(14) 0.041 Uiso 1 1 d .
N2 N 0.52070(11) 0.1572(2) 0.86587(13) 0.0465(4) Uani 1 1 d .
O1 O 0.05035(10) 0.3943(2) 1.09959(9) 0.0483(3) Uani 1 1 d .
O2 O 0.37716(9) 0.36341(17) 1.08861(10) 0.0419(3) Uani 1 1 d .
O3 O 0.20739(10) -0.1922(2) 1.13917(11) 0.0512(3) Uani 1 1 d .

loop_
_atom_site_aniso_label
_atom_site_aniso_U_11
_atom_site_aniso_U_22
_atom_site_aniso_U_33
_atom_site_aniso_U_23
_atom_site_aniso_U_13
_atom_site_aniso_U_12
Mn1 0.02320(12) 0.02456(11) 0.01718(11) -0.00051(8) 0.00136(7) 0.00081(9)
C1 0.0326(7) 0.0390(8) 0.0191(7) 0.0022(6) -0.0020(6) 0.0077(7)
C2 0.0334(8) 0.0302(7) 0.0214(7) -0.0012(6) 0.0023(6) 0.0031(7)
C3 0.0274(7) 0.0380(8) 0.0286(8) 0.0027(7) 0.0033(6) 0.0001(7)
C4 0.0257(7) 0.0252(6) 0.0190(6) -0.0042(5) 0.0033(5) -0.0026(6)
C5 0.0278(7) 0.0314(7) 0.0276(7) -0.0081(6) 0.0026(6) -0.0085(6)
C6 0.0242(7) 0.0488(9) 0.0254(7) -0.0093(7) -0.0023(6) 0.0003(7)
C7 0.0398(8) 0.0382(8) 0.0186(7) -0.0020(6) -0.0037(6) 0.0103(7)
C8 0.0362(8) 0.0287(7) 0.0182(6) 0.0002(6) 0.0025(6) -0.0031(7)
C9 0.0257(7) 0.0291(7) 0.0249(7) -0.0045(6) 0.0043(5) -0.0040(6)
C10 0.0276(7) 0.0356(8) 0.0312(8) 0.0014(7) 0.0079(6) -0.0032(7)
N1 0.0291(7) 0.0287(6) 0.0451(8) 0.0017(6) 0.0029(6) 0.0004(6)
N2 0.0380(8) 0.0523(9) 0.0496(9) 0.0053(7) 0.0046(7) -0.0170(7)
O1 0.0494(7) 0.0665(8) 0.0291(6) -0.0029(6) 0.0052(5) 0.0294(6)
O2 0.0379(6) 0.0467(7) 0.0400(7) -0.0107(5) -0.0068(5) -0.0080(5)
O3 0.0544(8) 0.0512(8) 0.0482(8) 0.0251(6) 0.0049(6) 0.0032(6)

loop_
_atom_type_symbol
_atom_type_description
_atom_type_scat_dispersion_real
_atom_type_scat_dispersion_imag
_atom_type_scat_source
C C 0.0033 0.0016 'International Tables Vol C Tables 4.2.6.8 and 6.1.1.4'
H H 0.0000 0.0000 'International Tables Vol C Tables 4.2.6.8 and 6.1.1.4'
N N 0.0061 0.0033 'International Tables Vol C Tables 4.2.6.8 and 6.1.1.4'
O O 0.0106 0.0060 'International Tables Vol C Tables 4.2.6.8 and 6.1.1.4'
Mn Mn 0.3368 0.7283 'International Tables Vol C Tables 4.2.6.8 and 6.1.1.4'

loop_
_geom_angle_atom_site_label_1
_geom_angle_atom_site_label_2
_geom_angle_atom_site_label_3
_geom_angle
C1 Mn1 C2 91.87(7)
C1 Mn1 C3 92.77(7)
C2 Mn1 C3 91.59(7)
C1 Mn1 C6 94.59(6)
C2 Mn1 C6 156.01(7)
C3 Mn1 C6 111.10(7)
C1 Mn1 C7 91.72(6)
C2 Mn1 C7 117.97(7)
C3 Mn1 C7 149.92(7)
C6 Mn1 C7 38.85(6)
C1 Mn1 C5 128.57(6)
C2 Mn1 C5 139.42(6)
C3 Mn1 C5 89.85(7)
C6 Mn1 C5 38.29(6)
C7 Mn1 C5 64.52(6)
C1 Mn1 C8 122.94(6)
C2 Mn1 C8 92.48(6)
C3 Mn1 C8 143.87(6)
C6 Mn1 C8 64.72(6)
C7 Mn1 C8 38.44(6)
C5 Mn1 C8 64.61(6)
C1 Mn1 C4 156.17(6)
C2 Mn1 C4 102.62(6)
C3 Mn1 C4 105.47(6)
C6 Mn1 C4 64.80(5)
C7 Mn1 C4 64.83(6)
C5 Mn1 C4 38.72(5)
C8 Mn1 C4 38.81(5)
O1 C1 Mn1 178.32(14)
O2 C2 Mn1 179.21(14)
O3 C3 Mn1 178.68(15)
C5 C4 C8 107.18(12)
C5 C4 C9 125.16(12)
C8 C4 C9 127.21(12)
C5 C4 Mn1 70.50(8)
C8 C4 Mn1 70.58(7)
C9 C4 Mn1 130.00(9)
C6 C5 C4 108.67(13)
C6 C5 Mn1 70.64(8)
C4 C5 Mn1 70.78(8)
C6 C5 H5A 125.7
C4 C5 H5A 125.7
Mn1 C5 H5A 124.5
C5 C6 C7 107.98(13)
C5 C6 Mn1 71.07(8)
C7 C6 Mn1 70.70(8)
C5 C6 H6A 126.0
C7 C6 H6A 126.0
Mn1 C6 H6A 123.9
C8 C7 C6 108.00(14)
C8 C7 Mn1 71.00(8)
C6 C7 Mn1 70.45(8)
C8 C7 H7A 126.0
C6 C7 H7A 126.0
Mn1 C7 H7A 124.2
C7 C8 C4 108.17(13)
C7 C8 Mn1 70.56(8)
C4 C8 Mn1 70.61(7)
C7 C8 H8A 125.9
C4 C8 H8A 125.9
Mn1 C8 H8A 124.5
N1 C9 C10 113.04(12)
N1 C9 C4 111.97(12)
C10 C9 C4 110.24(12)
N1 C9 H9 107.1
C10 C9 H9 107.1
C4 C9 H9 107.1
N2 C10 C9 178.52(17)
C9 N1 H1A 105.3(11)
C9 N1 H1B 108.4(11)
H1A N1 H1B 107.6(15)

loop_
_geom_bond_atom_site_label_1
_geom_bond_atom_site_label_2
_geom_bond_distance
Mn1 C1 1.7917(15)
Mn1 C2 1.7930(15)
Mn1 C3 1.7936(15)
Mn1 C6 2.1354(14)
Mn1 C7 2.1386(15)
Mn1 C5 2.1409(14)
Mn1 C8 2.1443(14)
Mn1 C4 2.1446(13)
C1 O1 1.1464(17)
C2 O2 1.1528(18)
C3 O3 1.1472(18)
C4 C5 1.4205(19)
C4 C8 1.425(2)
C4 C9 1.5043(19)
C5 C6 1.402(2)
C5 H5A 0.9500
C6 C7 1.421(2)
C6 H6A 0.9500
C7 C8 1.410(2)
C7 H7A 0.9500
C8 H8A 0.9500
C9 N1 1.451(2)
C9 C10 1.491(2)
C9 H9 1.0000
C10 N2 1.1387(19)
N1 H1A 0.951(18)
N1 H1B 0.917(18)

loop_
_geom_torsion_atom_site_label_1
_geom_torsion_atom_site_label_2
_geom_torsion_atom_site_label_3
_geom_torsion_atom_site_label_4
_geom_torsion
C2 Mn1 C1 O1 153(5)
C3 Mn1 C1 O1 -115(5)
C6 Mn1 C1 O1 -4(5)
C7 Mn1 C1 O1 35(5)
C5 Mn1 C1 O1 -23(5)
C8 Mn1 C1 O1 59(5)
C4 Mn1 C1 O1 25(5)
C1 Mn1 C2 O2 53(10)
C3 Mn1 C2 O2 -40(10)
C6 Mn1 C2 O2 158(10)
C7 Mn1 C2 O2 146(10)
C5 Mn1 C2 O2 -132(10)
C8 Mn1 C2 O2 176(100)
C4 Mn1 C2 O2 -146(10)
C1 Mn1 C3 O3 83(7)
C2 Mn1 C3 O3 175(100)
C6 Mn1 C3 O3 -13(7)
C7 Mn1 C3 O3 -15(7)
C5 Mn1 C3 O3 -45(7)
C8 Mn1 C3 O3 -88(7)
C4 Mn1 C3 O3 -81(7)
C1 Mn1 C4 C5 -69.07(18)
C2 Mn1 C4 C5 164.79(9)
C3 Mn1 C4 C5 69.54(10)
C6 Mn1 C4 C5 -36.88(9)
C7 Mn1 C4 C5 -80.00(9)
C8 Mn1 C4 C5 -117.20(12)
C1 Mn1 C4 C8 48.13(19)
C2 Mn1 C4 C8 -78.01(9)
C3 Mn1 C4 C8 -173.26(9)
C6 Mn1 C4 C8 80.32(9)
C7 Mn1 C4 C8 37.20(9)
C5 Mn1 C4 C8 117.20(12)
C1 Mn1 C4 C9 170.90(15)
C2 Mn1 C4 C9 44.77(13)
C3 Mn1 C4 C9 -50.49(13)
C6 Mn1 C4 C9 -156.90(14)
C7 Mn1 C4 C9 159.97(14)
C5 Mn1 C4 C9 -120.03(16)
C8 Mn1 C4 C9 122.77(15)
C8 C4 C5 C6 -0.63(16)
C9 C4 C5 C6 -173.45(13)
Mn1 C4 C5 C6 60.78(10)
C8 C4 C5 Mn1 -61.40(9)
C9 C4 C5 Mn1 125.78(13)
C1 Mn1 C5 C6 32.34(13)
C2 Mn1 C5 C6 -141.97(11)
C3 Mn1 C5 C6 125.76(10)
C7 Mn1 C5 C6 -37.94(9)
C8 Mn1 C5 C6 -80.69(10)
C4 Mn1 C5 C6 -118.80(13)
C1 Mn1 C5 C4 151.14(9)
C2 Mn1 C5 C4 -23.17(14)
C3 Mn1 C5 C4 -115.45(9)
C6 Mn1 C5 C4 118.80(13)
C7 Mn1 C5 C4 80.86(9)
C8 Mn1 C5 C4 38.10(8)
C4 C5 C6 C7 0.53(16)
Mn1 C5 C6 C7 61.39(10)
C4 C5 C6 Mn1 -60.86(10)
C1 Mn1 C6 C5 -155.19(10)
C2 Mn1 C6 C5 99.68(17)
C3 Mn1 C6 C5 -60.44(11)
C7 Mn1 C6 C5 117.77(13)
C8 Mn1 C6 C5 80.39(9)
C4 Mn1 C6 C5 37.28(8)
C1 Mn1 C6 C7 87.04(10)
C2 Mn1 C6 C7 -18.10(19)
C3 Mn1 C6 C7 -178.21(9)
C5 Mn1 C6 C7 -117.77(13)
C8 Mn1 C6 C7 -37.39(9)
C4 Mn1 C6 C7 -80.49(9)
C5 C6 C7 C8 -0.23(16)
Mn1 C6 C7 C8 61.41(10)
C5 C6 C7 Mn1 -61.63(10)
C1 Mn1 C7 C8 146.84(10)
C2 Mn1 C7 C8 53.81(11)
C3 Mn1 C7 C8 -114.64(14)
C6 Mn1 C7 C8 -117.97(13)
C5 Mn1 C7 C8 -80.58(9)
C4 Mn1 C7 C8 -37.56(9)
C1 Mn1 C7 C6 -95.19(10)
C2 Mn1 C7 C6 171.78(9)
C3 Mn1 C7 C6 3.33(17)
C5 Mn1 C7 C6 37.39(8)
C8 Mn1 C7 C6 117.97(13)
C4 Mn1 C7 C6 80.42(9)
C6 C7 C8 C4 -0.16(16)
Mn1 C7 C8 C4 60.90(9)
C6 C7 C8 Mn1 -61.06(10)
C5 C4 C8 C7 0.48(15)
C9 C4 C8 C7 173.11(13)
Mn1 C4 C8 C7 -60.87(10)
C5 C4 C8 Mn1 61.35(9)
C9 C4 C8 Mn1 -126.02(13)
C1 Mn1 C8 C7 -40.65(12)
C2 Mn1 C8 C7 -134.49(10)
C3 Mn1 C8 C7 129.40(12)
C6 Mn1 C8 C7 37.79(9)
C5 Mn1 C8 C7 80.33(10)
C4 Mn1 C8 C7 118.34(12)
C1 Mn1 C8 C4 -158.99(9)
C2 Mn1 C8 C4 107.17(9)
C3 Mn1 C8 C4 11.06(14)
C6 Mn1 C8 C4 -80.56(9)
C7 Mn1 C8 C4 -118.34(12)
C5 Mn1 C8 C4 -38.01(8)
C5 C4 C9 N1 -34.55(19)
C8 C4 C9 N1 154.07(14)
Mn1 C4 C9 N1 58.78(16)
C5 C4 C9 C10 -161.31(13)
C8 C4 C9 C10 27.31(19)
Mn1 C4 C9 C10 -67.98(16)
N1 C9 C10 N2 26(6)
C4 C9 C10 N2 152(6)
